data_4301926
loop_
_publ_author_name
'Norihisa Hoshino'
'Ayuk M. Ako'
'Annie K. Powell'
'Hiroki Oshio'

_publ_section_title
;
Molecular Magnets Containing Wheel Motifs
;
_journal_name_full 'Inorganic Chemistry'
_journal_page_first 3396
_journal_page_last 3407
_journal_paper_doi 10.1021/ic801776w
_journal_volume 48
_journal_year 2009
_chemical_formula_moiety '(C32 H37 Br3 Cl2 Fe3 N3 O11)2, C22 H28 Br2 Cl2 Fe2 N2 O8, (C H4 O)1.5'
_chemical_formula_sum 'C88.5 H112 Br8 Cl6 Fe8 N8 O32.5'
_chemical_formula_weight 3106.64
_chemical_name_common '[Fe(Hbmsae)2(OMe)2Cl2][Fe3(bmsae)3(OMe)Cl2(MeOH)]2.1.5MeOH (10)'
_chemical_name_systematic
; 
 ? 
;
_space_group_IT_number 4
_symmetry_cell_setting monoclinic
_symmetry_space_group_name_Hall 'P 2yb'
_symmetry_space_group_name_H-M 'P 1 21 1'
_atom_sites_solution_hydrogens geom
_atom_sites_solution_primary direct
_atom_sites_solution_secondary difmap
_audit_creation_method SHELXL-97
_cell_angle_alpha 90.00
_cell_angle_beta 90.0720(10)
_cell_angle_gamma 90.00
_cell_formula_units_Z 2
_cell_length_a 11.6949(7)
_cell_length_b 14.2529(9)
_cell_length_c 34.705(2)
_cell_measurement_reflns_used 4807
_cell_measurement_temperature 200(2)
_cell_measurement_theta_max 21.895
_cell_measurement_theta_min 2.272
_cell_volume 5784.8(6)
_computing_cell_refinement 'Bruker SMART'
_computing_data_collection 'Bruker SMART'
_computing_data_reduction 'Bruker SAINT'
_computing_molecular_graphics 'Bruker SHELXTL'
_computing_publication_material 'Bruker SHELXTL'
_computing_structure_refinement 'Bruker SHELXTL'
_computing_structure_solution 'Bruker SHELXTL'
_diffrn_ambient_temperature 200(2)
_diffrn_detector_area_resol_mean 8.366
_diffrn_measured_fraction_theta_full 0.998
_diffrn_measured_fraction_theta_max 0.998
_diffrn_measurement_device_type 'CCD area detector'
_diffrn_measurement_method 'phi and omega scans'
_diffrn_radiation_monochromator graphite
_diffrn_radiation_source 'fine-focus sealed tube'
_diffrn_radiation_type MoK\a
_diffrn_radiation_wavelength 0.71073
_diffrn_reflns_av_R_equivalents 0.0533
_diffrn_reflns_av_sigmaI/netI 0.0810
_diffrn_reflns_limit_h_max 13
_diffrn_reflns_limit_h_min -13
_diffrn_reflns_limit_k_max 16
_diffrn_reflns_limit_k_min -8
_diffrn_reflns_limit_l_max 41
_diffrn_reflns_limit_l_min -41
_diffrn_reflns_number 30045
_diffrn_reflns_theta_full 25.00
_diffrn_reflns_theta_max 25.00
_diffrn_reflns_theta_min 1.17
_exptl_absorpt_coefficient_mu 3.951
_exptl_absorpt_correction_T_max 0.454
_exptl_absorpt_correction_T_min 0.218
_exptl_absorpt_correction_type empirical
_exptl_absorpt_process_details 'Bruker SADABS'
_exptl_crystal_colour black
_exptl_crystal_density_diffrn 1.784
_exptl_crystal_density_method 'not measured'
_exptl_crystal_description block
_exptl_crystal_F_000 3098
_exptl_crystal_size_max 0.50
_exptl_crystal_size_mid 0.30
_exptl_crystal_size_min 0.20
_refine_diff_density_max 1.794
_refine_diff_density_min -0.912
_refine_diff_density_rms 0.118
_refine_ls_abs_structure_details 'Flack H D (1983), Acta Cryst. A39, 876-881'
_refine_ls_abs_structure_Flack 0.410(11)
_refine_ls_extinction_method none
_refine_ls_goodness_of_fit_ref 1.013
_refine_ls_hydrogen_treatment constr
_refine_ls_matrix_type full
_refine_ls_number_parameters 1386
_refine_ls_number_reflns 14475
_refine_ls_number_restraints 4
_refine_ls_restrained_S_all 1.013
_refine_ls_R_factor_all 0.0740
_refine_ls_R_factor_gt 0.0521
_refine_ls_shift/su_max 0.007
_refine_ls_shift/su_mean 0.000
_refine_ls_structure_factor_coef Fsqd
_refine_ls_weighting_details 'calc w=1/[s^2^(Fo^2^)+(0.0637P)^2^+0.6251P] where P=(Fo^2^+2Fc^2^)/3'
_refine_ls_weighting_scheme calc
_refine_ls_wR_factor_gt 0.1148
_refine_ls_wR_factor_ref 0.1255
_reflns_number_gt 11313
_reflns_number_total 14475
_reflns_threshold_expression >2sigma(I)
_cod_data_source_file ic801776w_si_001_5.cif
_cod_data_source_block xray10
_cod_depositor_comments
;
The following automatic conversions were performed:
'_symmetry_cell_setting' value 'Monoclinic' changed to 'monoclinic'
according to '/home/saulius/struct/CIF-dictionaries/cif_core.dic'
dictionary named 'cif_core.dic' version 2.4.1 from 2010-06-29.

Automatic conversion script
Id: cif_fix_enum 1527 2010-12-29 10:47:43Z saulius 
;
_cod_original_sg_symbol_H-M 'P 21'
_cod_original_formula_sum 'C88.50 H112 Br8 Cl6 Fe8 N8 O32.50'
_cod_database_code 4301926

loop_
_symmetry_equiv_pos_as_xyz
'x, y, z'
'-x, y+1/2, -z'

loop_
_atom_site_label
_atom_site_type_symbol
_atom_site_fract_x
_atom_site_fract_y
_atom_site_fract_z
_atom_site_U_iso_or_equiv
_atom_site_adp_type
_atom_site_occupancy
_atom_site_symmetry_multiplicity
_atom_site_calc_flag
_atom_site_refinement_flags
_atom_site_disorder_assembly
_atom_site_disorder_group
Fe1 Fe 0.62995(12) 0.36447(11) 0.77969(4) 0.0296(4) Uani 1 1 d . E .
Fe2 Fe 0.43126(13) 0.40064(11) 0.72088(4) 0.0311(4) Uani 1 1 d . E .
Fe3 Fe 0.77767(11) 0.70018(10) 0.55162(4) 0.0192(3) Uani 1 1 d . . .
Fe4 Fe 1.05333(11) 0.67190(10) 0.56447(4) 0.0199(3) Uani 1 1 d . . .
Fe5 Fe 0.94175(11) 0.66519(10) 0.47968(4) 0.0184(3) Uani 1 1 d . G .
Fe6 Fe 0.78124(11) 0.58041(10) 0.05526(4) 0.0215(3) Uani 1 1 d . . .
Fe7 Fe 1.05775(11) 0.60577(11) 0.06649(4) 0.0227(3) Uani 1 1 d . . .
Fe8 Fe 0.94256(11) 0.60751(10) -0.01795(4) 0.0220(3) Uani 1 1 d . . .
Br1 Br 1.15172(10) 0.12273(11) 0.70119(4) 0.0655(4) Uani 1 1 d . . .
Br2 Br -0.13207(10) 0.64507(10) 0.73108(3) 0.0495(3) Uani 1 1 d . E .
Br3 Br 1.52491(12) 0.83052(17) 0.68715(5) 0.0979(7) Uani 1 1 d . . .
Br4 Br 0.46821(9) 1.16187(8) 0.54369(4) 0.0415(3) Uani 1 1 d . . .
Br5 Br 1.23561(11) 0.50724(10) 0.29944(3) 0.0490(3) Uani 1 1 d . . .
Br6 Br 0.47913(11) 0.11566(9) 0.05619(4) 0.0578(4) Uani 1 1 d . . .
Br7 Br 1.52985(11) 0.42064(15) 0.18456(4) 0.0795(6) Uani 1 1 d . . .
Br8 Br 1.23146(11) 0.73729(10) -0.20222(3) 0.0518(4) Uani 1 1 d . . .
Cl1 Cl 0.7399(2) 0.4556(2) 0.82085(7) 0.0430(7) Uani 1 1 d . . .
Cl2 Cl 0.3507(3) 0.3164(2) 0.67119(8) 0.0586(9) Uani 1 1 d . . .
Cl3 Cl 0.6221(2) 0.6218(2) 0.57570(7) 0.0319(6) Uani 1 1 d . . .
Cl4 Cl 1.1386(2) 0.5565(2) 0.60036(7) 0.0336(7) Uani 1 1 d . . .
Cl5 Cl 0.6244(2) 0.6596(2) 0.07695(8) 0.0392(7) Uani 1 1 d . . .
Cl6 Cl 1.1407(2) 0.7220(2) 0.10255(8) 0.0383(7) Uani 1 1 d . . .
O1 O 0.7394(5) 0.3591(5) 0.73807(18) 0.0342(18) Uani 1 1 d . . .
O2 O 0.5228(6) 0.3310(6) 0.82670(18) 0.041(2) Uani 1 1 d . . .
H1 H 0.4514 0.3275 0.8287 0.062 Uiso 1 1 calc RD A 1
O3 O 0.5149(6) 0.2962(5) 0.74479(17) 0.0302(17) Uani 1 1 d . . .
O4 O 0.2957(6) 0.4183(6) 0.75156(19) 0.040(2) Uani 1 1 d . . .
O5 O 0.5853(6) 0.4289(5) 0.68632(17) 0.0353(18) Uani 1 1 d . . .
H2 H 0.6413 0.4136 0.7001 0.053 Uiso 1 1 calc R B 1
O6 O 0.5281(5) 0.4646(5) 0.76223(17) 0.0277(16) Uani 1 1 d . . .
O7 O 0.8662(7) 0.4021(6) 0.6785(2) 0.047(2) Uani 1 1 d . . .
O8 O 0.1253(6) 0.3901(6) 0.7974(2) 0.049(2) Uani 1 1 d . E .
O9 O 0.7058(5) 0.7940(5) 0.51921(17) 0.0235(16) Uani 1 1 d . . .
O10 O 0.8976(5) 0.6517(5) 0.58664(15) 0.0199(15) Uani 1 1 d . . .
O11 O 0.9445(5) 0.7523(4) 0.52566(16) 0.0188(15) Uani 1 1 d . . .
O12 O 1.0885(5) 0.7752(5) 0.59919(17) 0.0218(16) Uani 1 1 d . . .
O13 O 1.0528(5) 0.5999(5) 0.51389(16) 0.0211(15) Uani 1 1 d . . .
O14 O 1.0483(5) 0.6964(5) 0.44084(17) 0.0252(16) Uani 1 1 d . . .
O15 O 0.8117(5) 0.6142(5) 0.50969(16) 0.0199(14) Uani 1 1 d . G .
O16 O 0.8278(5) 0.7587(5) 0.45412(18) 0.0279(17) Uani 1 1 d . . .
H29 H 0.7691 0.7735 0.4667 0.042 Uiso 1 1 calc R C 1
O17 O 1.0771(6) 0.8339(6) 0.66982(19) 0.0375(19) Uani 1 1 d . . .
O18 O 0.6123(6) 0.8757(5) 0.46140(17) 0.0301(17) Uani 1 1 d . . .
O19 O 1.2269(6) 0.7659(6) 0.4074(2) 0.040(2) Uani 1 1 d . . .
O20 O 0.9466(5) 0.5237(5) 0.02983(18) 0.0248(16) Uani 1 1 d . . .
O21 O 0.7073(5) 0.4841(5) 0.02543(18) 0.0260(16) Uani 1 1 d . . .
O22 O 0.9030(5) 0.6314(5) 0.08871(17) 0.0259(16) Uani 1 1 d . . .
O23 O 1.0910(5) 0.5016(5) 0.10048(19) 0.0299(17) Uani 1 1 d . . .
O24 O 1.0548(5) 0.6765(5) 0.01524(17) 0.0247(17) Uani 1 1 d . . .
O25 O 1.0462(6) 0.5698(5) -0.05654(18) 0.0314(18) Uani 1 1 d . . .
O26 O 0.8146(5) 0.6627(5) 0.01137(17) 0.0236(15) Uani 1 1 d . . .
O27 O 0.8230(6) 0.5157(5) -0.04202(18) 0.0346(19) Uani 1 1 d . . .
H63 H 0.7695 0.4942 -0.0285 0.052 Uiso 1 1 calc R . .
O28 O 0.5996(6) 0.4022(5) -0.0290(2) 0.0340(18) Uani 1 1 d . . .
O29 O 1.0842(6) 0.4296(6) 0.16982(19) 0.041(2) Uani 1 1 d . . .
O30 O 1.2081(7) 0.4821(6) -0.0931(2) 0.048(2) Uani 1 1 d . . .
O31 O 0.4651(15) 0.1253(15) 0.6407(4) 0.073(6) Uani 0.50 1 d PD . .
H97 H 0.5289 0.0988 0.6430 0.110 Uiso 0.50 1 calc PR . .
O32 O 0.3174(6) 0.2753(6) 0.8114(2) 0.047(2) Uani 1 1 d . . .
H101 H 0.2581 0.3085 0.8104 0.070 Uiso 1 1 calc RD . .
O33 O 0.2248(12) 0.1940(9) 0.1677(4) 0.144(6) Uani 1 1 d D . .
H105 H 0.2068 0.1383 0.1728 0.216 Uiso 1 1 calc R . .
N1 N 0.7010(8) 0.2335(7) 0.7986(2) 0.039(2) Uani 1 1 d . . .
N2 N 0.3928(7) 0.5253(6) 0.6924(2) 0.031(2) Uani 1 1 d . . .
N3 N 0.7686(6) 0.8005(6) 0.5961(2) 0.023(2) Uani 1 1 d . . .
N4 N 1.2174(6) 0.7099(6) 0.5406(2) 0.024(2) Uani 1 1 d . . .
N5 N 0.8912(6) 0.5528(6) 0.4444(2) 0.0234(19) Uani 1 1 d . . .
N6 N 0.7781(7) 0.4848(6) 0.1017(2) 0.028(2) Uani 1 1 d . . .
N7 N 1.2210(7) 0.5689(6) 0.0427(2) 0.028(2) Uani 1 1 d . . .
N8 N 0.8949(6) 0.7186(6) -0.0542(2) 0.0200(18) Uani 1 1 d . . .
C1 C 0.8316(9) 0.3073(8) 0.7323(3) 0.037(3) Uani 1 1 d . E .
C2 C 0.9021(9) 0.3303(8) 0.7003(3) 0.038(3) Uani 1 1 d . . .
C3 C 0.9994(9) 0.2755(8) 0.6924(3) 0.041(3) Uani 1 1 d . . .
H3 H 1.0461 0.2902 0.6708 0.049 Uiso 1 1 calc R . .
C4 C 1.0269(8) 0.2014(9) 0.7155(3) 0.041(3) Uani 1 1 d . . .
C5 C 0.9647(9) 0.1755(9) 0.7468(3) 0.048(3) Uani 1 1 d . E .
H4 H 0.9859 0.1226 0.7619 0.058 Uiso 1 1 calc R . .
C6 C 0.8661(9) 0.2306(8) 0.7564(3) 0.038(3) Uani 1 1 d . . .
C7 C 0.7971(9) 0.2006(9) 0.7868(3) 0.039(3) Uani 1 1 d . E .
H5 H 0.8253 0.1482 0.8008 0.046 Uiso 1 1 calc R . .
C8 C 0.6339(9) 0.1895(9) 0.8279(3) 0.046(3) Uani 1 1 d . E .
H6 H 0.6835 0.1500 0.8443 0.056 Uiso 1 1 calc R D 1
H7 H 0.5756 0.1485 0.8158 0.056 Uiso 1 1 calc R D 1
C9 C 0.5758(10) 0.2631(9) 0.8521(3) 0.047(3) Uani 1 1 d . E 1
H8 H 0.5171 0.2335 0.8687 0.056 Uiso 1 1 calc R . .
H9 H 0.6325 0.2945 0.8689 0.056 Uiso 1 1 calc R . .
C10 C 0.9311(11) 0.4261(10) 0.6450(4) 0.062(4) Uani 1 1 d . . .
H10 H 1.0088 0.4439 0.6527 0.093 Uiso 1 1 calc R . .
H11 H 0.8946 0.4789 0.6318 0.093 Uiso 1 1 calc R . .
H12 H 0.9345 0.3720 0.6276 0.093 Uiso 1 1 calc R . .
C11 C 0.2054(8) 0.4701(8) 0.7455(3) 0.031(3) Uani 1 1 d . E .
C12 C 0.1117(8) 0.4565(8) 0.7697(3) 0.033(3) Uani 1 1 d . . .
C13 C 0.0106(8) 0.5084(8) 0.7653(3) 0.035(3) Uani 1 1 d . E .
H13 H -0.0537 0.4975 0.7814 0.042 Uiso 1 1 calc R . .
C14 C 0.0076(9) 0.5748(9) 0.7372(3) 0.039(3) Uani 1 1 d . . .
C15 C 0.0958(9) 0.5927(8) 0.7130(3) 0.036(3) Uani 1 1 d . E .
H14 H 0.0880 0.6383 0.6932 0.043 Uiso 1 1 calc R . .
C16 C 0.1998(8) 0.5430(8) 0.7174(3) 0.032(3) Uani 1 1 d . . .
C17 C 0.2920(8) 0.5659(9) 0.6924(3) 0.036(3) Uani 1 1 d . E .
H15 H 0.2796 0.6147 0.6743 0.043 Uiso 1 1 calc R . .
C18 C 0.4754(8) 0.5553(9) 0.6636(3) 0.034(3) Uani 1 1 d . E .
H16 H 0.4711 0.6241 0.6600 0.041 Uiso 1 1 calc R F 1
H17 H 0.4589 0.5247 0.6386 0.041 Uiso 1 1 calc R F 1
C19 C 0.5919(10) 0.5280(8) 0.6774(3) 0.045(3) Uani 1 1 d . E 1
H18 H 0.6497 0.5396 0.6571 0.054 Uiso 1 1 calc R . .
H19 H 0.6130 0.5645 0.7006 0.054 Uiso 1 1 calc R . .
C20 C 0.0342(9) 0.3747(9) 0.8246(3) 0.047(3) Uani 1 1 d . . .
H20 H 0.0171 0.4336 0.8380 0.070 Uiso 1 1 calc R E .
H21 H 0.0579 0.3272 0.8434 0.070 Uiso 1 1 calc R . .
H22 H -0.0341 0.3530 0.8109 0.070 Uiso 1 1 calc R . .
C21 C 0.5412(10) 0.2096(9) 0.7268(3) 0.047(3) Uani 1 1 d . E .
H23 H 0.4707 0.1738 0.7227 0.071 Uiso 1 1 calc R . .
H24 H 0.5932 0.1735 0.7433 0.071 Uiso 1 1 calc R . .
H25 H 0.5781 0.2215 0.7019 0.071 Uiso 1 1 calc R . .
C22 C 0.4988(10) 0.5483(10) 0.7819(3) 0.058(4) Uani 1 1 d . E .
H26 H 0.4321 0.5438 0.7906 0.087 Uiso 1 1 calc R . .
H27 H 0.5030 0.6017 0.7641 0.087 Uiso 1 1 d R . .
H28 H 0.5524 0.5582 0.8033 0.087 Uiso 1 1 d R . .
C23 C 0.6516(8) 0.8715(8) 0.5275(3) 0.026(2) Uani 1 1 d . . .
C24 C 0.5977(7) 0.9207(7) 0.4963(3) 0.023(2) Uani 1 1 d . . .
C25 C 0.5408(8) 1.0017(8) 0.5022(3) 0.025(2) Uani 1 1 d . . .
H30 H 0.5030 1.0317 0.4813 0.030 Uiso 1 1 calc R . .
C26 C 0.5371(8) 1.0413(8) 0.5385(3) 0.029(3) Uani 1 1 d . . .
C27 C 0.5911(8) 0.9985(8) 0.5695(3) 0.029(3) Uani 1 1 d . . .
H31 H 0.5902 1.0272 0.5942 0.035 Uiso 1 1 calc R . .
C28 C 0.6459(8) 0.9137(8) 0.5641(3) 0.023(2) Uani 1 1 d . . .
C29 C 0.7100(8) 0.8735(8) 0.5957(3) 0.029(3) Uani 1 1 d . . .
H32 H 0.7070 0.9073 0.6192 0.034 Uiso 1 1 calc R . .
C30 C 0.8349(8) 0.7731(7) 0.6298(3) 0.026(2) Uani 1 1 d . . .
H33 H 0.7878 0.7804 0.6533 0.031 Uiso 1 1 calc R . .
H34 H 0.9026 0.8144 0.6322 0.031 Uiso 1 1 calc R . .
C31 C 0.8731(8) 0.6723(8) 0.6260(3) 0.030(3) Uani 1 1 d . . .
H35 H 0.9423 0.6618 0.6419 0.036 Uiso 1 1 calc R . .
H36 H 0.8121 0.6300 0.6354 0.036 Uiso 1 1 calc R . .
C32 C 1.1845(8) 0.7890(7) 0.6168(3) 0.024(2) Uani 1 1 d . . .
C33 C 1.1861(9) 0.8191(8) 0.6561(3) 0.030(3) Uani 1 1 d . . .
C34 C 1.2826(9) 0.8326(9) 0.6755(3) 0.040(3) Uani 1 1 d . . .
H37 H 1.2796 0.8537 0.7014 0.048 Uiso 1 1 calc R . .
C35 C 1.3926(9) 0.8155(10) 0.6575(3) 0.048(3) Uani 1 1 d . . .
C36 C 1.3951(9) 0.7888(9) 0.6200(3) 0.037(3) Uani 1 1 d . . .
H38 H 1.4662 0.7802 0.6073 0.044 Uiso 1 1 calc R . .
C37 C 1.2927(8) 0.7738(8) 0.6001(3) 0.027(2) Uani 1 1 d . . .
C38 C 1.3020(8) 0.7386(7) 0.5610(3) 0.027(2) Uani 1 1 d . . .
H39 H 1.3759 0.7368 0.5497 0.032 Uiso 1 1 calc R . .
C39 C 1.2363(8) 0.6685(8) 0.5025(3) 0.027(2) Uani 1 1 d . . .
H40 H 1.3185 0.6545 0.4988 0.033 Uiso 1 1 calc R . .
H41 H 1.2115 0.7125 0.4821 0.033 Uiso 1 1 calc R . .
C40 C 1.1676(8) 0.5802(7) 0.5008(3) 0.026(2) Uani 1 1 d . . .
H42 H 1.1654 0.5563 0.4740 0.031 Uiso 1 1 calc R . .
H43 H 1.2030 0.5316 0.5173 0.031 Uiso 1 1 calc R . .
C41 C 1.0665(10) 0.8575(10) 0.7100(3) 0.047(3) Uani 1 1 d . . .
H44 H 1.1090 0.8118 0.7255 0.071 Uiso 1 1 calc R . .
H45 H 0.9856 0.8562 0.7174 0.071 Uiso 1 1 calc R . .
H46 H 1.0975 0.9204 0.7144 0.071 Uiso 1 1 calc R . .
C42 C 0.5780(9) 0.9283(8) 0.4277(3) 0.037(3) Uani 1 1 d . . .
H47 H 0.4987 0.9491 0.4307 0.056 Uiso 1 1 calc R . .
H48 H 0.5843 0.8883 0.4048 0.056 Uiso 1 1 calc R . .
H49 H 0.6279 0.9830 0.4247 0.056 Uiso 1 1 calc R . .
C43 C 1.0868(7) 0.6525(8) 0.4098(3) 0.023(2) Uani 1 1 d . G .
C44 C 1.1854(8) 0.6884(8) 0.3911(3) 0.029(3) Uani 1 1 d . . .
C45 C 1.2289(9) 0.6451(8) 0.3588(3) 0.034(3) Uani 1 1 d . . .
H50 H 1.2957 0.6690 0.3467 0.041 Uiso 1 1 calc R . .
C46 C 1.1730(9) 0.5642(8) 0.3435(3) 0.029(3) Uani 1 1 d . . .
C47 C 1.0803(9) 0.5277(8) 0.3618(3) 0.030(3) Uani 1 1 d . G .
H51 H 1.0460 0.4722 0.3520 0.036 Uiso 1 1 calc R . .
C48 C 1.0337(8) 0.5701(7) 0.3950(3) 0.024(2) Uani 1 1 d . . .
C49 C 0.9381(8) 0.5263(7) 0.4128(3) 0.021(2) Uani 1 1 d . G .
H52 H 0.9064 0.4731 0.4002 0.025 Uiso 1 1 calc R . .
C50 C 0.7913(7) 0.5031(8) 0.4592(3) 0.024(2) Uani 1 1 d . G .
H53 H 0.7968 0.4354 0.4532 0.029 Uiso 1 1 calc R . .
H54 H 0.7205 0.5282 0.4473 0.029 Uiso 1 1 calc R . .
C51 C 0.7896(9) 0.5185(7) 0.5025(3) 0.027(2) Uani 1 1 d . . .
H55 H 0.7140 0.5009 0.5131 0.032 Uiso 1 1 calc R G .
H56 H 0.8486 0.4791 0.5150 0.032 Uiso 1 1 calc R . .
C52 C 1.3218(10) 0.8102(10) 0.3903(4) 0.057(4) Uani 1 1 d . . .
H57 H 1.3894 0.7702 0.3932 0.086 Uiso 1 1 calc R . .
H58 H 1.3355 0.8706 0.4030 0.086 Uiso 1 1 calc R . .
H59 H 1.3064 0.8207 0.3629 0.086 Uiso 1 1 calc R . .
C53 C 0.9635(9) 0.8521(7) 0.5219(3) 0.029(3) Uani 1 1 d . . .
H60 H 1.0425 0.8635 0.5138 0.043 Uiso 1 1 calc R . .
H61 H 0.9500 0.8827 0.5468 0.043 Uiso 1 1 calc R . .
H62 H 0.9109 0.8779 0.5026 0.043 Uiso 1 1 calc R . .
C54 C 0.6551(8) 0.4067(7) 0.0356(3) 0.023(2) Uani 1 1 d . . .
C55 C 0.5940(8) 0.3595(8) 0.0051(3) 0.029(2) Uani 1 1 d . . .
C56 C 0.5384(8) 0.2735(8) 0.0133(3) 0.035(3) Uani 1 1 d . . .
H64 H 0.4964 0.2417 -0.0061 0.042 Uiso 1 1 calc R . .
C57 C 0.5459(9) 0.2371(8) 0.0495(4) 0.034(3) Uani 1 1 d . . .
C58 C 0.6027(9) 0.2778(8) 0.0782(3) 0.034(3) Uani 1 1 d . . .
H65 H 0.6056 0.2485 0.1028 0.041 Uiso 1 1 calc R . .
C59 C 0.6594(8) 0.3656(7) 0.0723(3) 0.027(2) Uani 1 1 d . . .
C60 C 0.7249(8) 0.4049(8) 0.1032(3) 0.029(3) Uani 1 1 d . . .
H66 H 0.7299 0.3699 0.1264 0.035 Uiso 1 1 calc R . .
C61 C 0.8440(8) 0.5176(9) 0.1348(3) 0.036(3) Uani 1 1 d . . .
H67 H 0.9134 0.4786 0.1379 0.043 Uiso 1 1 calc R . .
H68 H 0.7976 0.5122 0.1585 0.043 Uiso 1 1 calc R . .
C62 C 0.8776(8) 0.6189(8) 0.1283(2) 0.030(3) Uani 1 1 d . . .
H69 H 0.8141 0.6609 0.1360 0.036 Uiso 1 1 calc R . .
H70 H 0.9454 0.6346 0.1442 0.036 Uiso 1 1 calc R . .
C63 C 0.5467(12) 0.3566(10) -0.0608(3) 0.066(4) Uani 1 1 d . . .
H71 H 0.5881 0.2987 -0.0668 0.100 Uiso 1 1 calc R . .
H72 H 0.5481 0.3982 -0.0833 0.100 Uiso 1 1 calc R . .
H73 H 0.4673 0.3416 -0.0543 0.100 Uiso 1 1 calc R . .
C64 C 1.1906(8) 0.4821(7) 0.1168(3) 0.027(2) Uani 1 1 d . . .
C65 C 1.1875(9) 0.4445(8) 0.1547(3) 0.030(3) Uani 1 1 d . . .
C66 C 1.2896(9) 0.4250(9) 0.1744(3) 0.042(3) Uani 1 1 d . . .
H74 H 1.2884 0.3997 0.1998 0.050 Uiso 1 1 calc R . .
C67 C 1.3914(9) 0.4434(10) 0.1562(3) 0.045(3) Uani 1 1 d . . .
C68 C 1.4004(9) 0.4793(8) 0.1194(3) 0.037(3) Uani 1 1 d . . .
H75 H 1.4729 0.4906 0.1080 0.045 Uiso 1 1 calc R . .
C69 C 1.2986(8) 0.4984(8) 0.0995(3) 0.027(2) Uani 1 1 d . . .
C70 C 1.3058(9) 0.5376(8) 0.0610(3) 0.027(2) Uani 1 1 d . . .
H76 H 1.3786 0.5399 0.0489 0.033 Uiso 1 1 calc R . .
C71 C 1.2390(8) 0.6091(8) 0.0041(3) 0.032(3) Uani 1 1 d . . .
H77 H 1.2160 0.5636 -0.0160 0.039 Uiso 1 1 calc R . .
H78 H 1.3206 0.6250 0.0004 0.039 Uiso 1 1 calc R . .
C72 C 1.1651(8) 0.6975(8) 0.0017(3) 0.027(3) Uani 1 1 d . . .
H79 H 1.1993 0.7480 0.0176 0.033 Uiso 1 1 calc R . .
H80 H 1.1609 0.7197 -0.0253 0.033 Uiso 1 1 calc R . .
C73 C 1.0779(10) 0.3878(11) 0.2063(3) 0.059(4) Uani 1 1 d . . .
H81 H 1.1273 0.3323 0.2070 0.088 Uiso 1 1 calc R . .
H82 H 0.9987 0.3692 0.2115 0.088 Uiso 1 1 calc R . .
H83 H 1.1031 0.4328 0.2259 0.088 Uiso 1 1 calc R . .
C74 C 1.0832(8) 0.6114(8) -0.0884(3) 0.029(2) Uani 1 1 d . . .
C75 C 1.1728(8) 0.5645(8) -0.1086(3) 0.028(3) Uani 1 1 d . . .
C76 C 1.2146(9) 0.6033(8) -0.1424(3) 0.035(3) Uani 1 1 d . . .
H84 H 1.2740 0.5728 -0.1562 0.043 Uiso 1 1 calc R . .
C77 C 1.1701(9) 0.6852(8) -0.1557(3) 0.033(3) Uani 1 1 d . . .
C78 C 1.0812(9) 0.7316(8) -0.1382(3) 0.031(3) Uani 1 1 d . . .
H85 H 1.0497 0.7874 -0.1488 0.037 Uiso 1 1 calc R . .
C79 C 1.0393(8) 0.6925(7) -0.1039(3) 0.024(2) Uani 1 1 d . . .
C80 C 0.9426(8) 0.7420(8) -0.0862(3) 0.028(2) Uani 1 1 d . . .
H86 H 0.9131 0.7953 -0.0993 0.033 Uiso 1 1 calc R . .
C81 C 0.7968(8) 0.7708(8) -0.0394(3) 0.029(3) Uani 1 1 d . . .
H87 H 0.7256 0.7468 -0.0513 0.035 Uiso 1 1 calc R . .
H88 H 0.8045 0.8380 -0.0462 0.035 Uiso 1 1 calc R . .
C82 C 0.7907(8) 0.7603(8) 0.0038(3) 0.028(3) Uani 1 1 d . . .
H89 H 0.8479 0.8010 0.0165 0.034 Uiso 1 1 calc R . .
H90 H 0.7137 0.7773 0.0133 0.034 Uiso 1 1 calc R . .
C83 C 1.2899(10) 0.4262(10) -0.1139(3) 0.058(4) Uani 1 1 d . . .
H91 H 1.2619 0.4154 -0.1402 0.088 Uiso 1 1 calc R . .
H92 H 1.3000 0.3658 -0.1009 0.088 Uiso 1 1 calc R . .
H93 H 1.3632 0.4593 -0.1150 0.088 Uiso 1 1 calc R . .
C84 C 0.8203(12) 0.4727(13) -0.0792(4) 0.085(6) Uani 1 1 d . . .
H94 H 0.7407 0.4644 -0.0874 0.127 Uiso 1 1 calc R . .
H95 H 0.8582 0.4115 -0.0780 0.127 Uiso 1 1 calc R . .
H96 H 0.8603 0.5129 -0.0978 0.127 Uiso 1 1 calc R . .
C85 C 0.378(2) 0.0579(18) 0.6427(7) 0.075(11) Uani 0.50 1 d PD . .
H98 H 0.4006 0.0079 0.6605 0.113 Uiso 0.50 1 calc PR . .
H99 H 0.3649 0.0312 0.6170 0.113 Uiso 0.50 1 calc PR . .
H100 H 0.3075 0.0875 0.6519 0.113 Uiso 0.50 1 calc PR . .
C86 C 0.2992(12) 0.1911(11) 0.7908(4) 0.072(4) Uani 1 1 d . . .
H102 H 0.3274 0.1380 0.8060 0.109 Uiso 1 1 calc R . .
H103 H 0.3402 0.1937 0.7662 0.109 Uiso 1 1 calc R . .
H104 H 0.2172 0.1831 0.7859 0.109 Uiso 1 1 calc R . .
C87 C 0.3203(16) 0.1946(12) 0.1431(5) 0.117(7) Uani 1 1 d D . .
H106 H 0.3248 0.2469 0.1320 0.175 Uiso 1 1 calc R . .
H107 H 0.3126 0.1437 0.1243 0.175 Uiso 1 1 d R . .
H108 H 0.3907 0.1859 0.1580 0.175 Uiso 1 1 d R . .
C88 C 0.8128(10) 0.7835(10) 0.4152(3) 0.048(3) Uani 1 1 d . G 1
H109 H 0.8141 0.8520 0.4127 0.073 Uiso 1 1 calc R G 1
H110 H 0.7391 0.7595 0.4060 0.073 Uiso 1 1 calc R G 1
H111 H 0.8747 0.7564 0.3998 0.073 Uiso 1 1 calc R G 1
C89 C 0.9624(9) 0.4245(7) 0.0266(3) 0.035(3) Uani 1 1 d . . .
H112 H 0.8995 0.3975 0.0115 0.052 Uiso 1 1 calc R . .
H113 H 0.9632 0.3965 0.0524 0.052 Uiso 1 1 calc R . .
H114 H 1.0351 0.4116 0.0137 0.052 Uiso 1 1 calc R . .

loop_
_atom_site_aniso_label
_atom_site_aniso_U_11
_atom_site_aniso_U_22
_atom_site_aniso_U_33
_atom_site_aniso_U_23
_atom_site_aniso_U_13
_atom_site_aniso_U_12
Fe1 0.0353(8) 0.0333(9) 0.0202(7) 0.0010(7) 0.0041(6) 0.0018(7)
Fe2 0.0377(8) 0.0363(10) 0.0194(7) 0.0029(7) 0.0009(6) -0.0043(8)
Fe3 0.0200(7) 0.0184(8) 0.0193(7) -0.0020(6) 0.0013(5) 0.0007(6)
Fe4 0.0205(7) 0.0214(9) 0.0177(7) -0.0012(6) 0.0017(5) 0.0019(6)
Fe5 0.0213(7) 0.0165(8) 0.0173(7) -0.0016(6) 0.0018(5) -0.0019(6)
Fe6 0.0224(7) 0.0191(9) 0.0231(8) 0.0005(6) 0.0026(6) -0.0013(6)
Fe7 0.0218(7) 0.0245(9) 0.0218(7) -0.0001(7) 0.0008(6) -0.0021(7)
Fe8 0.0245(7) 0.0202(9) 0.0214(7) 0.0016(7) 0.0021(6) 0.0021(7)
Br1 0.0407(7) 0.0621(10) 0.0936(10) -0.0225(9) 0.0088(7) 0.0110(7)
Br2 0.0423(6) 0.0604(9) 0.0457(7) 0.0078(6) 0.0030(5) 0.0160(6)
Br3 0.0432(8) 0.177(2) 0.0731(11) -0.0481(12) -0.0175(7) -0.0152(10)
Br4 0.0305(6) 0.0253(7) 0.0686(8) -0.0083(6) 0.0037(5) 0.0088(5)
Br5 0.0626(8) 0.0550(9) 0.0295(6) -0.0013(6) 0.0189(6) 0.0185(7)
Br6 0.0502(7) 0.0279(7) 0.0952(10) 0.0044(7) 0.0183(7) -0.0129(6)
Br7 0.0390(7) 0.1417(17) 0.0577(9) 0.0382(10) -0.0087(6) 0.0175(9)
Br8 0.0584(8) 0.0676(10) 0.0295(6) 0.0055(6) 0.0146(6) -0.0029(7)
Cl1 0.0388(15) 0.053(2) 0.0369(16) -0.0047(14) -0.0060(12) -0.0040(14)
Cl2 0.096(3) 0.043(2) 0.0367(17) 0.0031(15) -0.0244(16) -0.0244(19)
Cl3 0.0288(13) 0.0373(17) 0.0296(13) -0.0035(13) 0.0070(10) -0.0118(13)
Cl4 0.0285(14) 0.0390(18) 0.0332(15) 0.0122(13) 0.0029(11) 0.0055(13)
Cl5 0.0318(14) 0.0410(19) 0.0449(16) 0.0061(14) 0.0136(12) 0.0094(14)
Cl6 0.0385(16) 0.0345(18) 0.0419(16) -0.0078(14) -0.0063(12) -0.0108(14)
O1 0.030(4) 0.039(5) 0.034(4) 0.010(3) 0.011(3) 0.008(4)
O2 0.038(4) 0.064(6) 0.021(4) 0.005(4) 0.008(3) -0.009(4)
O3 0.039(4) 0.036(5) 0.015(3) -0.007(3) 0.003(3) -0.001(4)
O4 0.032(4) 0.059(6) 0.029(4) 0.020(4) 0.004(3) 0.009(4)
O5 0.044(4) 0.039(5) 0.023(4) 0.000(3) 0.010(3) -0.009(4)
O6 0.036(4) 0.028(4) 0.020(3) 0.001(3) 0.005(3) 0.005(3)
O7 0.065(5) 0.035(5) 0.042(5) -0.004(4) 0.019(4) -0.009(4)
O8 0.029(4) 0.074(7) 0.045(5) 0.032(5) 0.013(3) -0.001(4)
O9 0.032(4) 0.019(4) 0.019(3) -0.006(3) 0.001(3) 0.008(3)
O10 0.027(3) 0.019(4) 0.013(3) 0.003(3) -0.001(3) -0.002(3)
O11 0.024(4) 0.015(4) 0.017(3) 0.004(3) 0.004(3) -0.008(3)
O12 0.018(4) 0.032(4) 0.015(3) -0.006(3) 0.001(3) 0.001(3)
O13 0.026(4) 0.017(4) 0.021(3) 0.001(3) 0.003(3) 0.000(3)
O14 0.033(4) 0.023(4) 0.019(4) -0.003(3) 0.007(3) -0.005(3)
O15 0.028(4) 0.009(4) 0.022(3) -0.004(3) 0.004(3) -0.005(3)
O16 0.025(4) 0.033(5) 0.025(4) 0.000(3) -0.001(3) 0.008(3)
O17 0.035(4) 0.054(6) 0.024(4) -0.014(4) 0.002(3) -0.002(4)
O18 0.043(4) 0.028(5) 0.019(4) -0.004(3) -0.002(3) 0.004(4)
O19 0.041(4) 0.046(5) 0.034(4) 0.009(4) 0.012(3) -0.022(4)
O20 0.029(4) 0.020(4) 0.025(4) 0.008(3) -0.006(3) -0.005(3)
O21 0.031(4) 0.021(4) 0.025(4) 0.002(3) 0.001(3) 0.001(3)
O22 0.020(3) 0.030(5) 0.027(4) -0.001(3) 0.000(3) 0.001(3)
O23 0.027(4) 0.032(5) 0.030(4) 0.000(4) -0.002(3) -0.003(3)
O24 0.022(3) 0.030(5) 0.021(4) 0.000(3) -0.003(3) -0.009(3)
O25 0.031(4) 0.037(5) 0.027(4) 0.006(3) 0.001(3) 0.006(3)
O26 0.026(3) 0.019(4) 0.026(4) -0.004(3) 0.001(3) -0.003(3)
O27 0.053(5) 0.037(5) 0.014(4) -0.008(3) 0.001(3) -0.015(4)
O28 0.038(4) 0.019(4) 0.045(4) -0.002(4) -0.012(3) -0.009(3)
O29 0.033(4) 0.063(6) 0.027(4) 0.009(4) 0.000(3) -0.018(4)
O30 0.053(5) 0.053(6) 0.039(5) 0.001(4) 0.004(4) 0.028(5)
O31 0.086(13) 0.095(17) 0.038(9) -0.021(11) 0.005(9) 0.004(13)
O32 0.038(4) 0.058(6) 0.045(5) 0.004(4) 0.000(4) 0.008(4)
O33 0.167(13) 0.078(10) 0.187(14) 0.043(10) 0.085(11) 0.010(9)
N1 0.043(6) 0.038(6) 0.035(5) 0.011(5) 0.002(4) -0.004(5)
N2 0.040(5) 0.039(6) 0.014(4) 0.007(4) 0.000(4) -0.014(4)
N3 0.022(4) 0.025(5) 0.023(5) -0.002(4) 0.008(3) 0.001(4)
N4 0.021(4) 0.028(5) 0.023(4) 0.004(4) 0.006(4) -0.001(4)
N5 0.020(4) 0.023(5) 0.028(5) -0.005(4) -0.009(4) 0.005(4)
N6 0.025(4) 0.027(6) 0.031(5) 0.009(4) 0.002(4) -0.001(4)
N7 0.024(5) 0.027(6) 0.034(5) 0.001(4) 0.002(4) -0.001(4)
N8 0.023(4) 0.010(5) 0.026(5) 0.000(4) 0.001(4) 0.000(4)
C1 0.030(6) 0.037(7) 0.044(7) -0.012(6) 0.006(5) -0.018(6)
C2 0.037(6) 0.025(7) 0.053(8) -0.015(6) 0.006(5) -0.002(5)
C3 0.041(7) 0.036(7) 0.045(7) -0.001(6) 0.016(5) -0.004(6)
C4 0.021(5) 0.040(8) 0.063(8) -0.021(6) 0.001(5) 0.005(5)
C5 0.027(6) 0.055(9) 0.062(8) -0.012(7) 0.003(5) 0.005(6)
C6 0.042(6) 0.030(7) 0.043(7) -0.005(6) 0.006(5) -0.007(5)
C7 0.029(6) 0.050(8) 0.037(6) 0.012(6) -0.006(5) 0.008(6)
C8 0.038(6) 0.061(9) 0.041(7) 0.004(6) 0.007(5) 0.008(6)
C9 0.048(7) 0.065(9) 0.028(6) 0.012(6) -0.004(5) 0.005(7)
C10 0.067(9) 0.049(9) 0.069(9) 0.006(7) 0.036(7) -0.001(7)
C11 0.034(6) 0.033(7) 0.027(6) 0.009(5) -0.011(5) -0.007(5)
C12 0.036(6) 0.044(7) 0.019(5) 0.013(5) -0.005(5) -0.001(5)
C13 0.028(6) 0.048(8) 0.030(6) 0.003(6) 0.001(4) -0.002(5)
C14 0.043(7) 0.044(8) 0.030(6) -0.008(6) -0.008(5) 0.006(6)
C15 0.042(6) 0.038(7) 0.028(6) 0.008(5) -0.011(5) -0.011(5)
C16 0.023(5) 0.042(7) 0.030(6) -0.002(5) -0.010(4) -0.003(5)
C17 0.032(6) 0.068(9) 0.008(5) -0.003(5) -0.003(4) -0.014(6)
C18 0.036(6) 0.046(8) 0.019(5) 0.009(5) 0.005(4) -0.003(5)
C19 0.053(7) 0.043(8) 0.040(7) 0.007(6) 0.017(6) -0.009(6)
C20 0.034(6) 0.066(10) 0.039(7) 0.017(6) 0.013(5) -0.007(6)
C21 0.056(8) 0.045(8) 0.041(7) -0.004(6) 0.001(6) -0.010(6)
C22 0.059(8) 0.068(10) 0.046(8) -0.029(7) -0.019(6) 0.027(7)
C23 0.017(5) 0.033(7) 0.027(6) 0.000(5) 0.001(4) -0.006(5)
C24 0.013(5) 0.021(6) 0.034(6) 0.004(5) 0.001(4) 0.006(4)
C25 0.023(5) 0.021(6) 0.033(6) -0.001(5) 0.005(4) 0.000(5)
C26 0.023(5) 0.023(6) 0.041(6) -0.002(5) -0.003(5) 0.003(5)
C27 0.018(5) 0.020(6) 0.051(7) -0.006(5) 0.006(5) 0.004(5)
C28 0.022(5) 0.023(6) 0.025(5) -0.001(5) 0.003(4) -0.004(5)
C29 0.029(5) 0.032(7) 0.025(5) -0.012(5) 0.004(4) -0.005(5)
C30 0.035(6) 0.026(6) 0.016(5) -0.013(5) 0.001(4) 0.001(5)
C31 0.030(5) 0.041(7) 0.019(5) 0.000(5) 0.006(4) 0.004(5)
C32 0.022(5) 0.025(7) 0.027(6) 0.006(5) -0.002(4) 0.002(5)
C33 0.041(7) 0.025(7) 0.025(6) -0.003(5) -0.001(5) 0.005(5)
C34 0.045(7) 0.049(8) 0.025(6) -0.004(5) -0.007(5) -0.017(6)
C35 0.030(6) 0.067(10) 0.046(8) -0.012(7) -0.009(5) -0.011(6)
C36 0.025(6) 0.055(9) 0.031(6) -0.003(6) 0.002(5) -0.023(6)
C37 0.025(6) 0.028(6) 0.029(6) 0.006(5) -0.001(4) -0.006(5)
C38 0.026(6) 0.021(6) 0.035(6) 0.010(5) 0.005(5) -0.002(5)
C39 0.024(5) 0.030(7) 0.027(6) -0.007(5) 0.007(4) 0.002(5)
C40 0.029(6) 0.021(6) 0.029(6) -0.003(5) -0.001(4) 0.002(5)
C41 0.067(8) 0.055(9) 0.020(6) -0.016(6) 0.012(5) 0.002(7)
C42 0.040(6) 0.037(7) 0.035(6) 0.003(5) -0.013(5) 0.011(5)
C43 0.019(5) 0.031(7) 0.020(5) 0.001(5) -0.001(4) 0.008(5)
C44 0.031(6) 0.023(7) 0.034(6) 0.007(5) 0.000(5) -0.002(5)
C45 0.038(6) 0.046(8) 0.018(5) 0.008(5) 0.013(4) 0.008(6)
C46 0.036(6) 0.034(7) 0.018(5) 0.002(5) 0.005(4) 0.013(5)
C47 0.044(7) 0.024(7) 0.021(6) 0.005(5) 0.003(5) 0.007(5)
C48 0.029(5) 0.023(6) 0.020(5) -0.002(5) 0.000(4) 0.003(5)
C49 0.026(5) 0.014(6) 0.023(5) -0.007(4) 0.008(4) 0.001(4)
C50 0.010(5) 0.027(6) 0.036(6) -0.002(5) 0.003(4) -0.001(4)
C51 0.034(6) 0.015(6) 0.031(6) -0.003(5) 0.011(5) -0.001(5)
C52 0.049(8) 0.056(9) 0.067(9) 0.002(7) 0.013(6) -0.028(7)
C53 0.037(6) 0.024(7) 0.025(6) 0.000(5) 0.002(4) -0.005(5)
C54 0.026(5) 0.011(6) 0.032(6) 0.005(5) 0.003(4) -0.009(4)
C55 0.031(6) 0.016(6) 0.041(7) 0.000(5) -0.006(5) 0.004(5)
C56 0.012(5) 0.030(7) 0.063(8) -0.022(6) 0.001(5) -0.007(5)
C57 0.030(6) 0.013(6) 0.060(8) 0.000(6) 0.011(5) -0.003(5)
C58 0.039(6) 0.026(7) 0.038(6) 0.012(5) 0.013(5) -0.005(5)
C59 0.016(5) 0.019(6) 0.045(7) -0.002(5) 0.007(4) -0.004(4)
C60 0.039(6) 0.027(7) 0.022(5) 0.017(5) 0.005(4) 0.008(5)
C61 0.023(5) 0.062(9) 0.021(5) 0.003(6) -0.001(4) -0.006(6)
C62 0.034(6) 0.040(7) 0.016(5) 0.002(5) 0.003(4) 0.001(5)
C63 0.100(11) 0.047(9) 0.053(8) 0.007(7) -0.038(8) -0.031(8)
C64 0.032(6) 0.017(6) 0.031(6) -0.004(5) -0.001(5) 0.001(5)
C65 0.040(7) 0.022(6) 0.029(6) -0.003(5) 0.002(5) 0.004(5)
C66 0.035(6) 0.060(9) 0.031(6) 0.026(6) 0.004(5) 0.007(6)
C67 0.036(7) 0.069(10) 0.030(7) 0.012(6) -0.009(5) 0.010(6)
C68 0.041(7) 0.033(8) 0.038(7) 0.010(6) 0.005(5) 0.010(6)
C69 0.032(6) 0.024(6) 0.025(6) -0.001(5) 0.002(5) 0.006(5)
C70 0.027(6) 0.022(6) 0.033(6) 0.000(5) 0.008(5) -0.008(5)
C71 0.023(5) 0.046(8) 0.027(6) 0.007(6) 0.004(4) -0.008(6)
C72 0.028(6) 0.034(7) 0.020(5) 0.011(5) 0.006(4) -0.005(5)
C73 0.052(7) 0.099(13) 0.025(6) 0.024(7) 0.000(5) -0.019(8)
C74 0.032(6) 0.037(7) 0.017(5) -0.005(5) -0.003(4) -0.001(5)
C75 0.030(6) 0.037(7) 0.017(5) -0.010(5) -0.002(4) 0.010(5)
C76 0.034(6) 0.040(8) 0.032(6) 0.002(6) -0.009(5) -0.005(5)
C77 0.043(7) 0.036(7) 0.020(5) 0.003(5) 0.012(5) -0.002(6)
C78 0.038(6) 0.031(7) 0.023(6) -0.001(5) -0.014(5) 0.002(5)
C79 0.027(6) 0.028(7) 0.018(5) -0.003(5) 0.005(4) 0.000(5)
C80 0.028(6) 0.018(6) 0.037(7) -0.001(5) -0.013(5) -0.002(5)
C81 0.027(6) 0.026(7) 0.034(6) 0.019(5) 0.004(5) 0.000(5)
C82 0.022(5) 0.028(7) 0.034(6) 0.000(5) -0.001(5) 0.006(5)
C83 0.046(7) 0.073(11) 0.055(8) -0.014(7) 0.000(6) 0.027(7)
C84 0.077(10) 0.132(17) 0.044(8) -0.059(10) 0.018(7) -0.046(10)
C85 0.13(3) 0.029(16) 0.069(19) -0.028(14) 0.068(18) -0.037(17)
C86 0.081(10) 0.072(12) 0.064(9) 0.003(8) 0.026(8) -0.021(9)
C87 0.18(2) 0.057(13) 0.114(15) 0.018(11) 0.037(15) 0.012(13)
C88 0.050(7) 0.059(9) 0.036(7) 0.022(6) 0.011(6) 0.019(7)
C89 0.042(6) 0.019(7) 0.042(7) 0.001(5) 0.002(5) 0.011(5)

loop_
_atom_type_symbol
_atom_type_description
_atom_type_scat_dispersion_real
_atom_type_scat_dispersion_imag
_atom_type_scat_source
C C 0.0033 0.0016 'International Tables Vol C Tables 4.2.6.8 and 6.1.1.4'
H H 0.0000 0.0000 'International Tables Vol C Tables 4.2.6.8 and 6.1.1.4'
Br Br -0.2901 2.4595 'International Tables Vol C Tables 4.2.6.8 and 6.1.1.4'
Cl Cl 0.1484 0.1585 'International Tables Vol C Tables 4.2.6.8 and 6.1.1.4'
Fe Fe 0.3463 0.8444 'International Tables Vol C Tables 4.2.6.8 and 6.1.1.4'
N N 0.0061 0.0033 'International Tables Vol C Tables 4.2.6.8 and 6.1.1.4'
O O 0.0106 0.0060 'International Tables Vol C Tables 4.2.6.8 and 6.1.1.4'

loop_
_geom_angle_atom_site_label_1
_geom_angle_atom_site_label_2
_geom_angle_atom_site_label_3
_geom_angle
_geom_angle_site_symmetry_1
_geom_angle_site_symmetry_3
_geom_angle_publ_flag
O1 Fe1 O6 101.6(3) . . ?
O1 Fe1 O3 88.6(3) . . ?
O6 Fe1 O3 76.4(3) . . ?
O1 Fe1 O2 164.2(3) . . ?
O6 Fe1 O2 92.4(3) . . ?
O3 Fe1 O2 87.7(3) . . ?
O1 Fe1 N1 86.4(3) . . ?
O6 Fe1 N1 164.9(3) . . ?
O3 Fe1 N1 91.2(3) . . ?
O2 Fe1 N1 78.3(3) . . ?
O1 Fe1 Cl1 96.6(2) . . ?
O6 Fe1 Cl1 96.9(2) . . ?
O3 Fe1 Cl1 172.3(2) . . ?
O2 Fe1 Cl1 88.8(2) . . ?
N1 Fe1 Cl1 94.8(3) . . ?
O4 Fe2 O3 106.0(3) . . ?
O4 Fe2 O6 90.5(3) . . ?
O3 Fe2 O6 76.5(3) . . ?
O4 Fe2 N2 88.5(3) . . ?
O3 Fe2 N2 162.6(3) . . ?
O6 Fe2 N2 94.1(3) . . ?
O4 Fe2 O5 162.0(3) . . ?
O3 Fe2 O5 87.8(3) . . ?
O6 Fe2 O5 81.3(2) . . ?
N2 Fe2 O5 76.2(3) . . ?
O4 Fe2 Cl2 98.4(3) . . ?
O3 Fe2 Cl2 97.1(2) . . ?
O6 Fe2 Cl2 170.2(2) . . ?
N2 Fe2 Cl2 90.1(2) . . ?
O5 Fe2 Cl2 91.2(2) . . ?
O9 Fe3 O15 95.2(3) . . ?
O9 Fe3 O10 154.6(3) . . ?
O15 Fe3 O10 95.4(3) . . ?
O9 Fe3 N3 86.3(3) . . ?
O15 Fe3 N3 170.7(3) . . ?
O10 Fe3 N3 79.8(3) . . ?
O9 Fe3 O11 85.2(2) . . ?
O15 Fe3 O11 74.5(2) . . ?
O10 Fe3 O11 75.5(2) . . ?
N3 Fe3 O11 96.5(3) . . ?
O9 Fe3 Cl3 101.8(2) . . ?
O15 Fe3 Cl3 97.4(2) . . ?
O10 Fe3 Cl3 99.65(19) . . ?
N3 Fe3 Cl3 91.3(2) . . ?
O11 Fe3 Cl3 169.89(19) . . ?
O12 Fe4 O10 93.6(2) . . ?
O12 Fe4 O13 156.4(3) . . ?
O10 Fe4 O13 105.0(2) . . ?
O12 Fe4 N4 82.0(3) . . ?
O10 Fe4 N4 173.8(3) . . ?
O13 Fe4 N4 78.3(3) . . ?
O12 Fe4 O11 96.2(3) . . ?
O10 Fe4 O11 77.4(2) . . ?
O13 Fe4 O11 74.4(2) . . ?
N4 Fe4 O11 98.6(3) . . ?
O12 Fe4 Cl4 96.6(2) . . ?
O10 Fe4 Cl4 94.78(19) . . ?
O13 Fe4 Cl4 96.2(2) . . ?
N4 Fe4 Cl4 90.1(2) . . ?
O11 Fe4 Cl4 165.39(19) . . ?
O14 Fe5 O15 165.5(3) . . ?
O14 Fe5 O13 96.0(3) . . ?
O15 Fe5 O13 90.9(3) . . ?
O14 Fe5 O11 114.1(3) . . ?
O15 Fe5 O11 79.7(2) . . ?
O13 Fe5 O11 78.8(2) . . ?
O14 Fe5 O16 88.2(3) . . ?
O15 Fe5 O16 88.1(3) . . ?
O13 Fe5 O16 166.0(3) . . ?
O11 Fe5 O16 87.3(3) . . ?
O14 Fe5 N5 87.1(3) . . ?
O15 Fe5 N5 79.1(3) . . ?
O13 Fe5 N5 100.0(3) . . ?
O11 Fe5 N5 158.8(3) . . ?
O16 Fe5 N5 93.5(3) . . ?
O21 Fe6 O26 95.6(3) . . ?
O21 Fe6 O22 154.4(3) . . ?
O26 Fe6 O22 95.3(3) . . ?
O21 Fe6 N6 86.7(3) . . ?
O26 Fe6 N6 169.2(3) . . ?
O22 Fe6 N6 78.5(3) . . ?
O21 Fe6 O20 85.4(3) . . ?
O26 Fe6 O20 75.0(2) . . ?
O22 Fe6 O20 75.3(2) . . ?
N6 Fe6 O20 94.7(3) . . ?
O21 Fe6 Cl5 99.7(2) . . ?
O26 Fe6 Cl5 97.0(2) . . ?
O22 Fe6 Cl5 101.7(2) . . ?
N6 Fe6 Cl5 93.0(2) . . ?
O20 Fe6 Cl5 170.95(19) . . ?
O23 Fe7 O22 94.9(3) . . ?
O23 Fe7 O24 155.7(3) . . ?
O22 Fe7 O24 103.4(3) . . ?
O23 Fe7 N7 82.5(3) . . ?
O22 Fe7 N7 176.3(3) . . ?
O24 Fe7 N7 78.5(3) . . ?
O23 Fe7 O20 93.7(3) . . ?
O22 Fe7 O20 77.4(3) . . ?
O24 Fe7 O20 75.2(2) . . ?
N7 Fe7 O20 100.1(3) . . ?
O23 Fe7 Cl6 97.9(2) . . ?
O22 Fe7 Cl6 92.3(2) . . ?
O24 Fe7 Cl6 97.2(2) . . ?
N7 Fe7 Cl6 90.6(2) . . ?
O20 Fe7 Cl6 165.2(2) . . ?
O25 Fe8 O26 165.5(3) . . ?
O25 Fe8 O24 97.3(3) . . ?
O26 Fe8 O24 90.3(3) . . ?
O25 Fe8 O20 113.3(3) . . ?
O26 Fe8 O20 80.3(3) . . ?
O24 Fe8 O20 78.8(3) . . ?
O25 Fe8 O27 88.2(3) . . ?
O26 Fe8 O27 87.0(3) . . ?
O24 Fe8 O27 167.2(3) . . ?
O20 Fe8 O27 88.5(3) . . ?
O25 Fe8 N8 87.7(3) . . ?
O26 Fe8 N8 78.9(3) . . ?
O24 Fe8 N8 98.5(3) . . ?
O20 Fe8 N8 159.0(3) . . ?
O27 Fe8 N8 93.2(3) . . ?
C1 O1 Fe1 132.6(7) . . ?
C9 O2 Fe1 111.6(6) . . ?
C9 O2 H1 109.5 . . ?
Fe1 O2 H1 132.0 . . ?
C21 O3 Fe2 125.6(6) . . ?
C21 O3 Fe1 122.0(6) . . ?
Fe2 O3 Fe1 102.4(3) . . ?
C11 O4 Fe2 130.5(6) . . ?
C19 O5 Fe2 109.8(6) . . ?
C19 O5 H2 109.5 . . ?
Fe2 O5 H2 106.2 . . ?
C22 O6 Fe1 127.8(6) . . ?
C22 O6 Fe2 125.5(6) . . ?
Fe1 O6 Fe2 103.3(3) . . ?
C2 O7 C10 118.4(9) . . ?
C12 O8 C20 118.9(9) . . ?
C23 O9 Fe3 131.7(6) . . ?
C31 O10 Fe3 111.9(5) . . ?
C31 O10 Fe4 121.5(5) . . ?
Fe3 O10 Fe4 111.0(3) . . ?
C53 O11 Fe5 122.4(5) . . ?
C53 O11 Fe4 118.9(5) . . ?
Fe5 O11 Fe4 100.0(3) . . ?
C53 O11 Fe3 119.3(6) . . ?
Fe5 O11 Fe3 95.7(2) . . ?
Fe4 O11 Fe3 94.8(2) . . ?
C32 O12 Fe4 126.2(6) . . ?
C40 O13 Fe5 120.5(5) . . ?
C40 O13 Fe4 111.6(5) . . ?
Fe5 O13 Fe4 106.3(3) . . ?
C43 O14 Fe5 133.9(6) . . ?
C51 O15 Fe3 134.8(5) . . ?
C51 O15 Fe5 113.7(5) . . ?
Fe3 O15 Fe5 108.7(3) . . ?
C88 O16 Fe5 130.4(6) . . ?
C88 O16 H29 109.5 . . ?
Fe5 O16 H29 117.6 . . ?
C33 O17 C41 116.9(8) . . ?
C24 O18 C42 115.7(8) . . ?
C44 O19 C52 118.8(9) . . ?
C89 O20 Fe8 121.1(6) . . ?
C89 O20 Fe7 120.2(6) . . ?
Fe8 O20 Fe7 100.1(3) . . ?
C89 O20 Fe6 119.4(6) . . ?
Fe8 O20 Fe6 95.1(3) . . ?
Fe7 O20 Fe6 95.2(3) . . ?
C54 O21 Fe6 131.6(6) . . ?
C62 O22 Fe6 111.9(5) . . ?
C62 O22 Fe7 122.8(5) . . ?
Fe6 O22 Fe7 111.0(3) . . ?
C64 O23 Fe7 126.7(6) . . ?
C72 O24 Fe8 120.9(6) . . ?
C72 O24 Fe7 112.4(5) . . ?
Fe8 O24 Fe7 105.6(3) . . ?
C74 O25 Fe8 132.5(7) . . ?
C82 O26 Fe6 132.8(6) . . ?
C82 O26 Fe8 115.9(5) . . ?
Fe6 O26 Fe8 108.3(3) . . ?
C84 O27 Fe8 130.0(7) . . ?
C84 O27 H63 109.5 . . ?
Fe8 O27 H63 120.2 . . ?
C55 O28 C63 117.4(9) . . ?
C65 O29 C73 118.2(8) . . ?
C75 O30 C83 118.8(9) . . ?
C85 O31 H97 109.5 . . ?
C86 O32 H101 109.5 . . ?
C87 O33 H105 109.5 . . ?
C7 N1 C8 123.2(10) . . ?
C7 N1 Fe1 123.9(8) . . ?
C8 N1 Fe1 112.7(7) . . ?
C17 N2 C18 118.0(9) . . ?
C17 N2 Fe2 124.6(7) . . ?
C18 N2 Fe2 115.7(7) . . ?
C29 N3 C30 121.9(9) . . ?
C29 N3 Fe3 125.8(7) . . ?
C30 N3 Fe3 112.3(6) . . ?
C38 N4 C39 120.6(8) . . ?
C38 N4 Fe4 123.6(6) . . ?
C39 N4 Fe4 112.4(6) . . ?
C49 N5 C50 120.0(8) . . ?
C49 N5 Fe5 127.0(7) . . ?
C50 N5 Fe5 113.0(6) . . ?
C60 N6 C61 120.3(9) . . ?
C60 N6 Fe6 127.1(7) . . ?
C61 N6 Fe6 112.6(7) . . ?
C70 N7 C71 118.9(8) . . ?
C70 N7 Fe7 126.4(7) . . ?
C71 N7 Fe7 112.5(6) . . ?
C80 N8 C81 120.9(8) . . ?
C80 N8 Fe8 126.7(7) . . ?
C81 N8 Fe8 112.5(6) . . ?
O1 C1 C2 117.6(11) . . ?
O1 C1 C6 124.4(9) . . ?
C2 C1 C6 118.0(10) . . ?
O7 C2 C3 124.4(10) . . ?
O7 C2 C1 115.8(10) . . ?
C3 C2 C1 119.7(11) . . ?
C4 C3 C2 120.2(10) . . ?
C4 C3 H3 119.9 . . ?
C2 C3 H3 119.9 . . ?
C5 C4 C3 123.7(10) . . ?
C5 C4 Br1 117.4(10) . . ?
C3 C4 Br1 118.7(9) . . ?
C4 C5 C6 117.9(12) . . ?
C4 C5 H4 121.0 . . ?
C6 C5 H4 121.0 . . ?
C7 C6 C1 120.9(10) . . ?
C7 C6 C5 118.2(11) . . ?
C1 C6 C5 120.4(10) . . ?
N1 C7 C6 129.5(11) . . ?
N1 C7 H5 115.3 . . ?
C6 C7 H5 115.3 . . ?
N1 C8 C9 109.9(11) . . ?
N1 C8 H6 109.7 . . ?
C9 C8 H6 109.7 . . ?
N1 C8 H7 109.7 . . ?
C9 C8 H7 109.7 . . ?
H6 C8 H7 108.2 . . ?
O2 C9 C8 108.5(8) . . ?
O2 C9 H8 110.0 . . ?
C8 C9 H8 110.0 . . ?
O2 C9 H9 110.0 . . ?
C8 C9 H9 110.0 . . ?
H8 C9 H9 108.4 . . ?
O7 C10 H10 109.5 . . ?
O7 C10 H11 109.5 . . ?
H10 C10 H11 109.5 . . ?
O7 C10 H12 109.5 . . ?
H10 C10 H12 109.5 . . ?
H11 C10 H12 109.5 . . ?
O4 C11 C12 117.3(9) . . ?
O4 C11 C16 124.0(9) . . ?
C12 C11 C16 118.5(10) . . ?
O8 C12 C11 115.6(9) . . ?
O8 C12 C13 122.9(9) . . ?
C11 C12 C13 121.5(9) . . ?
C14 C13 C12 117.8(10) . . ?
C14 C13 H13 121.1 . . ?
C12 C13 H13 121.1 . . ?
C15 C14 C13 123.8(11) . . ?
C15 C14 Br2 118.7(9) . . ?
C13 C14 Br2 117.5(8) . . ?
C14 C15 C16 119.5(10) . . ?
C14 C15 H14 120.3 . . ?
C16 C15 H14 120.3 . . ?
C15 C16 C17 118.0(10) . . ?
C15 C16 C11 118.6(9) . . ?
C17 C16 C11 123.3(10) . . ?
N2 C17 C16 125.6(11) . . ?
N2 C17 H15 117.2 . . ?
C16 C17 H15 117.2 . . ?
N2 C18 C19 108.0(8) . . ?
N2 C18 H16 110.1 . . ?
C19 C18 H16 110.1 . . ?
N2 C18 H17 110.1 . . ?
C19 C18 H17 110.1 . . ?
H16 C18 H17 108.4 . . ?
O5 C19 C18 105.8(9) . . ?
O5 C19 H18 110.6 . . ?
C18 C19 H18 110.6 . . ?
O5 C19 H19 110.6 . . ?
C18 C19 H19 110.6 . . ?
H18 C19 H19 108.7 . . ?
O8 C20 H20 109.5 . . ?
O8 C20 H21 109.5 . . ?
H20 C20 H21 109.5 . . ?
O8 C20 H22 109.5 . . ?
H20 C20 H22 109.5 . . ?
H21 C20 H22 109.5 . . ?
O3 C21 H23 109.5 . . ?
O3 C21 H24 109.5 . . ?
H23 C21 H24 109.5 . . ?
O3 C21 H25 109.5 . . ?
H23 C21 H25 109.5 . . ?
H24 C21 H25 109.5 . . ?
O6 C22 H26 109.5 . . ?
O6 C22 H27 109.7 . . ?
H26 C22 H27 109.4 . . ?
O6 C22 H28 109.3 . . ?
H26 C22 H28 109.4 . . ?
H27 C22 H28 109.5 . . ?
O9 C23 C28 125.8(9) . . ?
O9 C23 C24 117.3(9) . . ?
C28 C23 C24 116.8(10) . . ?
C25 C24 O18 126.3(9) . . ?
C25 C24 C23 121.4(10) . . ?
O18 C24 C23 112.3(8) . . ?
C24 C25 C26 120.2(10) . . ?
C24 C25 H30 119.9 . . ?
C26 C25 H30 119.9 . . ?
C25 C26 C27 120.9(10) . . ?
C25 C26 Br4 117.9(8) . . ?
C27 C26 Br4 121.0(8) . . ?
C28 C27 C26 119.3(10) . . ?
C28 C27 H31 120.3 . . ?
C26 C27 H31 120.3 . . ?
C27 C28 C23 121.3(10) . . ?
C27 C28 C29 118.9(9) . . ?
C23 C28 C29 119.4(9) . . ?
N3 C29 C28 128.7(10) . . ?
N3 C29 H32 115.6 . . ?
C28 C29 H32 115.6 . . ?
N3 C30 C31 110.1(8) . . ?
N3 C30 H33 109.6 . . ?
C31 C30 H33 109.6 . . ?
N3 C30 H34 109.6 . . ?
C31 C30 H34 109.6 . . ?
H33 C30 H34 108.2 . . ?
O10 C31 C30 109.8(8) . . ?
O10 C31 H35 109.7 . . ?
C30 C31 H35 109.7 . . ?
O10 C31 H36 109.7 . . ?
C30 C31 H36 109.7 . . ?
H35 C31 H36 108.2 . . ?
O12 C32 C37 124.2(9) . . ?
O12 C32 C33 120.5(9) . . ?
C37 C32 C33 115.3(9) . . ?
C34 C33 O17 126.0(10) . . ?
C34 C33 C32 122.5(10) . . ?
O17 C33 C32 111.4(9) . . ?
C33 C34 C35 120.7(10) . . ?
C33 C34 H37 119.7 . . ?
C35 C34 H37 119.7 . . ?
C36 C35 C34 118.7(10) . . ?
C36 C35 Br3 122.9(9) . . ?
C34 C35 Br3 118.4(8) . . ?
C35 C36 C37 119.8(10) . . ?
C35 C36 H38 120.1 . . ?
C37 C36 H38 120.1 . . ?
C36 C37 C32 122.9(10) . . ?
C36 C37 C38 116.7(9) . . ?
C32 C37 C38 120.4(9) . . ?
N4 C38 C37 124.6(9) . . ?
N4 C38 H39 117.7 . . ?
C37 C38 H39 117.7 . . ?
N4 C39 C40 107.1(8) . . ?
N4 C39 H40 110.3 . . ?
C40 C39 H40 110.3 . . ?
N4 C39 H41 110.3 . . ?
C40 C39 H41 110.3 . . ?
H40 C39 H41 108.6 . . ?
O13 C40 C39 108.9(8) . . ?
O13 C40 H42 109.9 . . ?
C39 C40 H42 109.9 . . ?
O13 C40 H43 109.9 . . ?
C39 C40 H43 109.9 . . ?
H42 C40 H43 108.3 . . ?
O17 C41 H44 109.5 . . ?
O17 C41 H45 109.5 . . ?
H44 C41 H45 109.5 . . ?
O17 C41 H46 109.5 . . ?
H44 C41 H46 109.5 . . ?
H45 C41 H46 109.5 . . ?
O18 C42 H47 109.5 . . ?
O18 C42 H48 109.5 . . ?
H47 C42 H48 109.5 . . ?
O18 C42 H49 109.5 . . ?
H47 C42 H49 109.5 . . ?
H48 C42 H49 109.5 . . ?
O14 C43 C44 118.5(9) . . ?
O14 C43 C48 122.2(8) . . ?
C44 C43 C48 119.2(9) . . ?
O19 C44 C45 125.5(10) . . ?
O19 C44 C43 113.7(9) . . ?
C45 C44 C43 120.7(10) . . ?
C44 C45 C46 119.6(9) . . ?
C44 C45 H50 120.2 . . ?
C46 C45 H50 120.2 . . ?
C47 C46 C45 120.1(9) . . ?
C47 C46 Br5 121.7(9) . . ?
C45 C46 Br5 118.1(7) . . ?
C46 C47 C48 121.7(11) . . ?
C46 C47 H51 119.1 . . ?
C48 C47 H51 119.1 . . ?
C47 C48 C49 118.0(9) . . ?
C47 C48 C43 118.6(9) . . ?
C49 C48 C43 123.4(9) . . ?
N5 C49 C48 125.3(9) . . ?
N5 C49 H52 117.4 . . ?
C48 C49 H52 117.4 . . ?
N5 C50 C51 106.8(8) . . ?
N5 C50 H53 110.4 . . ?
C51 C50 H53 110.4 . . ?
N5 C50 H54 110.4 . . ?
C51 C50 H54 110.4 . . ?
H53 C50 H54 108.6 . . ?
O15 C51 C50 108.2(8) . . ?
O15 C51 H55 110.1 . . ?
C50 C51 H55 110.1 . . ?
O15 C51 H56 110.1 . . ?
C50 C51 H56 110.1 . . ?
H55 C51 H56 108.4 . . ?
O19 C52 H57 109.5 . . ?
O19 C52 H58 109.5 . . ?
H57 C52 H58 109.5 . . ?
O19 C52 H59 109.5 . . ?
H57 C52 H59 109.5 . . ?
H58 C52 H59 109.5 . . ?
O11 C53 H60 109.5 . . ?
O11 C53 H61 109.5 . . ?
H60 C53 H61 109.5 . . ?
O11 C53 H62 109.5 . . ?
H60 C53 H62 109.5 . . ?
H61 C53 H62 109.5 . . ?
O21 C54 C59 125.5(9) . . ?
O21 C54 C55 115.1(9) . . ?
C59 C54 C55 119.3(9) . . ?
O28 C55 C56 126.6(10) . . ?
O28 C55 C54 114.5(9) . . ?
C56 C55 C54 118.8(10) . . ?
C57 C56 C55 119.1(10) . . ?
C57 C56 H64 120.4 . . ?
C55 C56 H64 120.4 . . ?
C58 C57 C56 123.8(10) . . ?
C58 C57 Br6 120.6(9) . . ?
C56 C57 Br6 115.5(9) . . ?
C57 C58 C59 120.4(10) . . ?
C57 C58 H65 119.8 . . ?
C59 C58 H65 119.8 . . ?
C54 C59 C60 122.3(9) . . ?
C54 C59 C58 118.6(9) . . ?
C60 C59 C58 118.9(10) . . ?
N6 C60 C59 124.8(9) . . ?
N6 C60 H66 117.6 . . ?
C59 C60 H66 117.6 . . ?
N6 C61 C62 109.1(8) . . ?
N6 C61 H67 109.9 . . ?
C62 C61 H67 109.9 . . ?
N6 C61 H68 109.9 . . ?
C62 C61 H68 109.9 . . ?
H67 C61 H68 108.3 . . ?
O22 C62 C61 108.5(8) . . ?
O22 C62 H69 110.0 . . ?
C61 C62 H69 110.0 . . ?
O22 C62 H70 110.0 . . ?
C61 C62 H70 110.0 . . ?
H69 C62 H70 108.4 . . ?
O28 C63 H71 109.5 . . ?
O28 C63 H72 109.5 . . ?
H71 C63 H72 109.5 . . ?
O28 C63 H73 109.5 . . ?
H71 C63 H73 109.5 . . ?
H72 C63 H73 109.5 . . ?
O23 C64 C69 124.6(9) . . ?
O23 C64 C65 116.9(9) . . ?
C69 C64 C65 118.5(9) . . ?
O29 C65 C66 123.1(9) . . ?
O29 C65 C64 116.7(9) . . ?
C66 C65 C64 120.3(9) . . ?
C67 C66 C65 118.3(10) . . ?
C67 C66 H74 120.9 . . ?
C65 C66 H74 120.9 . . ?
C66 C67 C68 124.4(10) . . ?
C66 C67 Br7 117.5(8) . . ?
C68 C67 Br7 118.1(9) . . ?
C67 C68 C69 117.5(10) . . ?
C67 C68 H75 121.3 . . ?
C69 C68 H75 121.3 . . ?
C68 C69 C64 121.1(9) . . ?
C68 C69 C70 118.6(9) . . ?
C64 C69 C70 120.4(9) . . ?
N7 C70 C69 123.7(9) . . ?
N7 C70 H76 118.2 . . ?
C69 C70 H76 118.2 . . ?
N7 C71 C72 106.7(8) . . ?
N7 C71 H77 110.4 . . ?
C72 C71 H77 110.4 . . ?
N7 C71 H78 110.4 . . ?
C72 C71 H78 110.4 . . ?
H77 C71 H78 108.6 . . ?
O24 C72 C71 109.0(8) . . ?
O24 C72 H79 109.9 . . ?
C71 C72 H79 109.9 . . ?
O24 C72 H80 109.9 . . ?
C71 C72 H80 109.9 . . ?
H79 C72 H80 108.3 . . ?
O29 C73 H81 109.5 . . ?
O29 C73 H82 109.5 . . ?
H81 C73 H82 109.5 . . ?
O29 C73 H83 109.5 . . ?
H81 C73 H83 109.5 . . ?
H82 C73 H83 109.5 . . ?
O25 C74 C79 125.5(9) . . ?
O25 C74 C75 116.2(10) . . ?
C79 C74 C75 118.2(9) . . ?
O30 C75 C76 125.0(9) . . ?
O30 C75 C74 115.6(9) . . ?
C76 C75 C74 119.3(10) . . ?
C77 C76 C75 119.6(10) . . ?
C77 C76 H84 120.2 . . ?
C75 C76 H84 120.2 . . ?
C76 C77 C78 123.6(10) . . ?
C76 C77 Br8 118.4(8) . . ?
C78 C77 Br8 118.0(8) . . ?
C77 C78 C79 116.6(10) . . ?
C77 C78 H85 121.7 . . ?
C79 C78 H85 121.7 . . ?
C74 C79 C78 122.5(9) . . ?
C74 C79 C80 121.7(9) . . ?
C78 C79 C80 115.8(10) . . ?
N8 C80 C79 125.0(9) . . ?
N8 C80 H86 117.5 . . ?
C79 C80 H86 117.5 . . ?
N8 C81 C82 109.7(8) . . ?
N8 C81 H87 109.7 . . ?
C82 C81 H87 109.7 . . ?
N8 C81 H88 109.7 . . ?
C82 C81 H88 109.7 . . ?
H87 C81 H88 108.2 . . ?
O26 C82 C81 105.5(8) . . ?
O26 C82 H89 110.6 . . ?
C81 C82 H89 110.6 . . ?
O26 C82 H90 110.6 . . ?
C81 C82 H90 110.6 . . ?
H89 C82 H90 108.8 . . ?
O30 C83 H91 109.5 . . ?
O30 C83 H92 109.5 . . ?
H91 C83 H92 109.5 . . ?
O30 C83 H93 109.5 . . ?
H91 C83 H93 109.5 . . ?
H92 C83 H93 109.5 . . ?
O27 C84 H94 109.5 . . ?
O27 C84 H95 109.5 . . ?
H94 C84 H95 109.5 . . ?
O27 C84 H96 109.5 . . ?
H94 C84 H96 109.5 . . ?
H95 C84 H96 109.5 . . ?
O31 C85 H98 109.5 . . ?
O31 C85 H99 109.5 . . ?
H98 C85 H99 109.5 . . ?
O31 C85 H100 109.5 . . ?
H98 C85 H100 109.5 . . ?
H99 C85 H100 109.5 . . ?
O32 C86 H102 109.5 . . ?
O32 C86 H103 109.5 . . ?
H102 C86 H103 109.5 . . ?
O32 C86 H104 109.5 . . ?
H102 C86 H104 109.5 . . ?
H103 C86 H104 109.5 . . ?
O33 C87 H106 109.5 . . ?
O33 C87 H107 109.1 . . ?
H106 C87 H107 111.0 . . ?
O33 C87 H108 110.2 . . ?
H106 C87 H108 107.6 . . ?
H107 C87 H108 109.5 . . ?
O16 C88 H109 109.5 . . ?
O16 C88 H110 109.5 . . ?
O16 C88 H111 109.5 . . ?
O20 C89 H112 109.5 . . ?
O20 C89 H113 109.5 . . ?
H112 C89 H113 109.5 . . ?
O20 C89 H114 109.5 . . ?
H112 C89 H114 109.5 . . ?
H113 C89 H114 109.5 . . ?

loop_
_geom_bond_atom_site_label_1
_geom_bond_atom_site_label_2
_geom_bond_distance
_geom_bond_site_symmetry_2
_geom_bond_publ_flag
Fe1 O1 1.933(6) . ?
Fe1 O6 1.955(7) . ?
Fe1 O3 2.054(7) . ?
Fe1 O2 2.113(6) . ?
Fe1 N1 2.146(10) . ?
Fe1 Cl1 2.319(3) . ?
Fe2 O4 1.927(7) . ?
Fe2 O3 1.965(7) . ?
Fe2 O6 2.042(7) . ?
Fe2 N2 2.083(9) . ?
Fe2 O5 2.202(6) . ?
Fe2 Cl2 2.302(3) . ?
Fe3 O9 1.939(7) . ?
Fe3 O15 1.944(6) . ?
Fe3 O10 1.980(6) . ?
Fe3 N3 2.108(8) . ?
Fe3 O11 2.274(6) . ?
Fe3 Cl3 2.294(3) . ?
Fe4 O12 1.947(7) . ?
Fe4 O10 1.999(6) . ?
Fe4 O13 2.033(6) . ?
Fe4 N4 2.160(8) . ?
Fe4 O11 2.178(6) . ?
Fe4 Cl4 2.291(3) . ?
Fe5 O14 1.890(6) . ?
Fe5 O15 1.982(6) . ?
Fe5 O13 1.990(6) . ?
Fe5 O11 2.022(6) . ?
Fe5 O16 2.082(7) . ?
Fe5 N5 2.099(8) . ?
Fe6 O21 1.925(7) . ?
Fe6 O26 1.962(6) . ?
Fe6 O22 1.974(6) . ?
Fe6 N6 2.112(8) . ?
Fe6 O20 2.275(7) . ?
Fe6 Cl5 2.282(3) . ?
Fe7 O23 1.935(8) . ?
Fe7 O22 2.002(6) . ?
Fe7 O24 2.045(6) . ?
Fe7 N7 2.146(8) . ?
Fe7 O20 2.162(6) . ?
Fe7 Cl6 2.291(3) . ?
Fe8 O25 1.886(7) . ?
Fe8 O26 1.974(6) . ?
Fe8 O24 2.004(6) . ?
Fe8 O20 2.044(6) . ?
Fe8 O27 2.089(7) . ?
Fe8 N8 2.098(8) . ?
Br1 C4 1.908(10) . ?
Br2 C14 1.927(11) . ?
Br3 C35 1.870(11) . ?
Br4 C26 1.906(11) . ?
Br5 C46 1.881(10) . ?
Br6 C57 1.912(11) . ?
Br7 C67 1.922(11) . ?
Br8 C77 1.917(10) . ?
O1 C1 1.323(13) . ?
O2 C9 1.449(13) . ?
O2 H1 0.8400 . ?
O3 C21 1.418(14) . ?
O4 C11 1.306(12) . ?
O5 C19 1.449(13) . ?
O5 H2 0.8400 . ?
O6 C22 1.417(13) . ?
O7 C2 1.341(13) . ?
O7 C10 1.431(12) . ?
O8 C12 1.359(12) . ?
O8 C20 1.441(11) . ?
O9 C23 1.307(12) . ?
O10 C31 1.426(10) . ?
O11 C53 1.446(12) . ?
O12 C32 1.292(11) . ?
O13 C40 1.445(11) . ?
O14 C43 1.326(11) . ?
O15 C51 1.411(12) . ?
O16 C88 1.407(12) . ?
O16 H29 0.8400 . ?
O17 C33 1.377(12) . ?
O17 C41 1.440(11) . ?
O18 C24 1.382(11) . ?
O18 C42 1.446(11) . ?
O19 C44 1.332(13) . ?
O19 C52 1.407(12) . ?
O20 C89 1.430(12) . ?
O21 C54 1.309(11) . ?
O22 C62 1.418(10) . ?
O23 C64 1.325(11) . ?
O24 C72 1.405(10) . ?
O25 C74 1.325(11) . ?
O26 C82 1.443(12) . ?
O27 C84 1.430(13) . ?
O27 H63 0.8400 . ?
O28 C55 1.334(12) . ?
O28 C63 1.420(13) . ?
O29 C65 1.335(12) . ?
O29 C73 1.401(12) . ?
O30 C75 1.356(13) . ?
O30 C83 1.440(13) . ?
O31 C85 1.401(17) . ?
O31 H97 0.8400 . ?
O32 C86 1.414(16) . ?
O32 H101 0.8400 . ?
O33 C87 1.406(14) . ?
O33 H105 0.8400 . ?
N1 C7 1.286(13) . ?
N1 C8 1.429(13) . ?
N2 C17 1.314(13) . ?
N2 C18 1.454(11) . ?
N3 C29 1.246(13) . ?
N3 C30 1.454(12) . ?
N4 C38 1.283(12) . ?
N4 C39 1.464(12) . ?
N5 C49 1.287(11) . ?
N5 C50 1.460(12) . ?
N6 C60 1.299(13) . ?
N6 C61 1.457(13) . ?
N7 C70 1.258(12) . ?
N7 C71 1.471(12) . ?
N8 C80 1.286(12) . ?
N8 C81 1.461(12) . ?
C1 C2 1.420(15) . ?
C1 C6 1.434(16) . ?
C2 C3 1.407(15) . ?
C3 C4 1.366(16) . ?
C3 H3 0.9500 . ?
C4 C5 1.358(15) . ?
C5 C6 1.435(15) . ?
C5 H4 0.9500 . ?
C6 C7 1.396(14) . ?
C7 H5 0.9500 . ?
C8 C9 1.507(15) . ?
C8 H6 0.9900 . ?
C8 H7 0.9900 . ?
C9 H8 0.9900 . ?
C9 H9 0.9900 . ?
C10 H10 0.9800 . ?
C10 H11 0.9800 . ?
C10 H12 0.9800 . ?
C11 C12 1.396(13) . ?
C11 C16 1.425(15) . ?
C12 C13 1.403(14) . ?
C13 C14 1.359(15) . ?
C13 H13 0.9500 . ?
C14 C15 1.356(14) . ?
C15 C16 1.415(14) . ?
C15 H14 0.9500 . ?
C16 C17 1.423(13) . ?
C17 H15 0.9500 . ?
C18 C19 1.496(15) . ?
C18 H16 0.9900 . ?
C18 H17 0.9900 . ?
C19 H18 0.9900 . ?
C19 H19 0.9900 . ?
C20 H20 0.9800 . ?
C20 H21 0.9800 . ?
C20 H22 0.9800 . ?
C21 H23 0.9800 . ?
C21 H24 0.9800 . ?
C21 H25 0.9800 . ?
C22 H26 0.8400 . ?
C22 H27 0.9800 . ?
C22 H28 0.9800 . ?
C23 C28 1.405(13) . ?
C23 C24 1.436(13) . ?
C24 C25 1.348(14) . ?
C25 C26 1.382(14) . ?
C25 H30 0.9500 . ?
C26 C27 1.388(14) . ?
C27 C28 1.381(15) . ?
C27 H31 0.9500 . ?
C28 C29 1.446(14) . ?
C29 H32 0.9500 . ?
C30 C31 1.511(15) . ?
C30 H33 0.9900 . ?
C30 H34 0.9900 . ?
C31 H35 0.9900 . ?
C31 H36 0.9900 . ?
C32 C37 1.409(13) . ?
C32 C33 1.429(13) . ?
C33 C34 1.327(14) . ?
C34 C35 1.453(16) . ?
C34 H37 0.9500 . ?
C35 C36 1.355(15) . ?
C36 C37 1.398(13) . ?
C36 H38 0.9500 . ?
C37 C38 1.453(14) . ?
C38 H39 0.9500 . ?
C39 C40 1.495(14) . ?
C39 H40 0.9900 . ?
C39 H41 0.9900 . ?
C40 H42 0.9900 . ?
C40 H43 0.9900 . ?
C41 H44 0.9800 . ?
C41 H45 0.9800 . ?
C41 H46 0.9800 . ?
C42 H47 0.9800 . ?
C42 H48 0.9800 . ?
C42 H49 0.9800 . ?
C43 C44 1.418(13) . ?
C43 C48 1.423(14) . ?
C44 C45 1.379(14) . ?
C45 C46 1.427(16) . ?
C45 H50 0.9500 . ?
C46 C47 1.360(14) . ?
C47 C48 1.412(13) . ?
C47 H51 0.9500 . ?
C48 C49 1.421(13) . ?
C49 H52 0.9500 . ?
C50 C51 1.518(13) . ?
C50 H53 0.9900 . ?
C50 H54 0.9900 . ?
C51 H55 0.9900 . ?
C51 H56 0.9900 . ?
C52 H57 0.9800 . ?
C52 H58 0.9800 . ?
C52 H59 0.9800 . ?
C53 H60 0.9800 . ?
C53 H61 0.9800 . ?
C53 H62 0.9800 . ?
C54 C59 1.402(14) . ?
C54 C55 1.443(14) . ?
C55 C56 1.417(15) . ?
C56 C57 1.362(15) . ?
C56 H64 0.9500 . ?
C57 C58 1.330(15) . ?
C58 C59 1.432(14) . ?
C58 H65 0.9500 . ?
C59 C60 1.429(14) . ?
C60 H66 0.9500 . ?
C61 C62 1.513(16) . ?
C61 H67 0.9900 . ?
C61 H68 0.9900 . ?
C62 H69 0.9900 . ?
C62 H70 0.9900 . ?
C63 H71 0.9800 . ?
C63 H72 0.9800 . ?
C63 H73 0.9800 . ?
C64 C69 1.418(13) . ?
C64 C65 1.418(14) . ?
C65 C66 1.404(14) . ?
C66 C67 1.375(15) . ?
C66 H74 0.9500 . ?
C67 C68 1.378(14) . ?
C68 C69 1.403(14) . ?
C68 H75 0.9500 . ?
C69 C70 1.453(14) . ?
C70 H76 0.9500 . ?
C71 C72 1.532(15) . ?
C71 H77 0.9900 . ?
C71 H78 0.9900 . ?
C72 H79 0.9900 . ?
C72 H80 0.9900 . ?
C73 H81 0.9800 . ?
C73 H82 0.9800 . ?
C73 H83 0.9800 . ?
C74 C79 1.376(15) . ?
C74 C75 1.429(13) . ?
C75 C76 1.386(14) . ?
C76 C77 1.358(15) . ?
C76 H84 0.9500 . ?
C77 C78 1.374(14) . ?
C78 C79 1.403(13) . ?
C78 H85 0.9500 . ?
C79 C80 1.470(13) . ?
C80 H86 0.9500 . ?
C81 C82 1.508(13) . ?
C81 H87 0.9900 . ?
C81 H88 0.9900 . ?
C82 H89 0.9900 . ?
C82 H90 0.9900 . ?
C83 H91 0.9800 . ?
C83 H92 0.9800 . ?
C83 H93 0.9800 . ?
C84 H94 0.9800 . ?
C84 H95 0.9800 . ?
C84 H96 0.9800 . ?
C85 H98 0.9800 . ?
C85 H99 0.9800 . ?
C85 H100 0.9800 . ?
C86 H102 0.9800 . ?
C86 H103 0.9800 . ?
C86 H104 0.9800 . ?
C87 H106 0.8400 . ?
C87 H107 0.9800 . ?
C87 H108 0.9800 . ?
C88 H109 0.9800 . ?
C88 H110 0.9800 . ?
C88 H111 0.9800 . ?
C89 H112 0.9800 . ?
C89 H113 0.9800 . ?
C89 H114 0.9800 . ?
